data_2102520
loop_
_publ_author_name
'Prof. Clemente Dore Augusto'
'Prof. Marzotto Armando'

_publ_section_title
;
 30 Space-group corrections: two examples of false polymorphism and one
 of incorrect interpretation of the fine details of an IR spectrum
;
_journal_issue 3
_journal_name_full 'Acta Crystallographica Section B'
_journal_page_first 287
_journal_page_last 292
_journal_paper_doi 10.1107/S0108768104006391
_journal_volume 60
_journal_year 2004
_chemical_formula_moiety 'F6 P, C10 H24 N4 O2 Re'
_chemical_formula_structural '(F6 P 1-), (C10 H24 N4 O2 Re 1+)'
_chemical_formula_sum 'C10 H24 F6 N4 O2 P Re'
_chemical_formula_weight 563.49
_chemical_name_systematic
;
trans-(1,4,8,11-Tetra-azacyclotetradecane)-dioxo-rhenium hexafluorophosphate
;
_space_group_IT_number 15
_symmetry_cell_setting monoclinic
_symmetry_space_group_name_Hall '-I 2ya'
_symmetry_space_group_name_H-M 'I 1 2/a 1'
_atom_sites_solution_hydrogens geom
_atom_sites_solution_primary direct
_atom_sites_solution_secondary difmap
_cell_angle_alpha 90.00
_cell_angle_beta 98.14(2)
_cell_angle_gamma 90.00
_cell_formula_units_Z 4
_cell_length_a 17.257(4)
_cell_length_b 5.5330(10)
_cell_length_c 18.053(4)
_cell_measurement_temperature 293(2)
_cell_volume 1706.4(6)
_computing_structure_refinement 'SHELXL-97 (Sheldrick, 1997)'
_computing_structure_solution 'SHELXS-97 (Sheldrick, 1990)'
_diffrn_ambient_temperature 293(2)
_diffrn_measured_fraction_theta_full 1.000
_diffrn_measured_fraction_theta_max 1.000
_diffrn_radiation_source 'fine-focus sealed tube'
_diffrn_radiation_type MoK\a
_diffrn_radiation_wavelength 0.71070
_diffrn_reflns_av_R_equivalents 0.1210
_diffrn_reflns_av_sigmaI/netI 0.0964
_diffrn_reflns_limit_h_max 24
_diffrn_reflns_limit_h_min -15
_diffrn_reflns_limit_k_max 7
_diffrn_reflns_limit_k_min -7
_diffrn_reflns_limit_l_max 16
_diffrn_reflns_limit_l_min -25
_diffrn_reflns_number 4752
_diffrn_reflns_theta_full 30.07
_diffrn_reflns_theta_max 30.07
_diffrn_reflns_theta_min 2.28
_exptl_absorpt_coefficient_mu 7.285
_exptl_crystal_density_diffrn 2.099
_exptl_crystal_density_method 'nt measured'
_exptl_crystal_F_000 992
_refine_diff_density_max 5.903
_refine_diff_density_min -4.020
_refine_ls_extinction_method nne
_refine_ls_goodness_of_fit_ref 1.319
_refine_ls_hydrogen_treatment mixed
_refine_ls_matrix_type full
_refine_ls_number_parameters 129
_refine_ls_number_reflns 2500
_refine_ls_number_restraints 1
_refine_ls_restrained_S_all 1.319
_refine_ls_R_factor_all 0.0860
_refine_ls_R_factor_gt 0.0771
_refine_ls_shift/su_max 0.001
_refine_ls_shift/su_mean 0.000
_refine_ls_structure_factor_coef Fsqd
_refine_ls_weighting_details 'calc w=1/[\s^2^(Fo^2^)+(0.0690P)^2^+29.4858P] where P=(Fo^2^+2Fc^2^)/3'
_refine_ls_weighting_scheme calc
_refine_ls_wR_factor_gt 0.1851
_refine_ls_wR_factor_ref 0.1919
_reflns_number_gt 2150
_reflns_number_total 2500
_reflns_threshold_expression >2sigma(I)
_cod_data_source_file bs0022.cif
_cod_data_source_block 12
_cod_depositor_comments
;
The following automatic conversions were performed:

'_symmetry_cell_setting' tag value 'Monclinic' was replaced with
'monoclinic' value.

Automatic conversion script
Id: cif_fix_values 1646 2011-03-28 12:23:43Z adriana 
;
_cod_original_sg_symbol_H-M 'I 2/a'
_cod_database_code 2102520

loop_
_symmetry_equiv_pos_as_xyz
'x, y, z'
'-x+1/2, y, -z'
'x+1/2, y+1/2, z+1/2'
'-x+1, y+1/2, -z+1/2'
'-x, -y, -z'
'x-1/2, -y, z'
'-x+1/2, -y+1/2, -z+1/2'
'x, -y+1/2, z+1/2'

loop_
_atom_site_label
_atom_site_fract_x
_atom_site_fract_y
_atom_site_fract_z
_atom_site_U_iso_or_equiv
_atom_site_adp_type
_atom_site_calc_flag
_atom_site_refinement_flags
_atom_site_occupancy
_atom_site_type_symbol
Re1 0.0000 0.0000 0.0000 0.0191(2) Uani d S 1 Re
O1 0.0620(4) 0.2448(13) -0.0085(4) 0.0287(13) Uani d . 1 O
N1 0.0946(4) -0.2413(17) -0.0057(4) 0.0274(15) Uani d . 1 N
N2 -0.0417(6) 0.0197(14) -0.1171(5) 0.0274(18) Uani d . 1 N
C1 0.1374(6) -0.1928(19) -0.0719(5) 0.0318(19) Uani d . 1 C
C2 0.0795(7) -0.203(2) -0.1450(6) 0.041(2) Uani d . 1 C
C3 0.0263(9) 0.022(2) -0.1628(7) 0.038(3) Uani d . 1 C
C4 -0.0954(6) 0.2315(19) -0.1296(5) 0.034(2) Uani d . 1 C
C5 0.1472(5) -0.231(2) 0.0680(6) 0.036(2) Uani d . 1 C
P1 0.2500 0.2500 0.2500 0.0358(8) Uani d S 1 P
F1 0.268(6) 0.20(3) 0.165(5) 0.080 Uiso d P 0.16(4) F
F2 0.314(7) 0.39(2) 0.203(5) 0.080 Uiso d P 0.14(4) F
F3 0.222(3) 0.044(10) 0.302(3) 0.080 Uiso d P 0.37(5) F
F4 0.162(2) 0.290(6) 0.210(4) 0.080 Uiso d P 0.56(8) F
F5 0.238(2) 0.525(7) 0.279(3) 0.080 Uiso d P 0.37(4) F
F6 0.183(5) 0.270(13) 0.179(5) 0.080 Uiso d P 0.19(4) F
F7 0.152(3) 0.248(12) 0.233(5) 0.080 Uiso d P 0.30(10) F
F8 0.224(6) 0.16(3) 0.330(6) 0.080 Uiso d P 0.16(4) F
F9 0.229(10) 0.27(2) 0.161(6) 0.080 Uiso d P 0.11(3) F
F10 0.2610(17) 0.058(9) 0.185(2) 0.080 Uiso d P 0.44(4) F
F11 0.240(4) -0.051(14) 0.263(4) 0.080 Uiso d P 0.22(4) F

loop_
_atom_site_aniso_label
_atom_site_aniso_U_11
_atom_site_aniso_U_22
_atom_site_aniso_U_33
_atom_site_aniso_U_12
_atom_site_aniso_U_13
_atom_site_aniso_U_23
Re1 0.0219(3) 0.0163(3) 0.0181(3) -0.00234(13) -0.00104(15) -0.00013(13)
O1 0.035(3) 0.019(3) 0.032(3) -0.007(3) 0.003(2) 0.005(3)
N1 0.025(3) 0.025(4) 0.031(3) 0.006(3) 0.004(3) 0.002(3)
N2 0.036(4) 0.028(5) 0.016(3) -0.003(3) -0.002(3) 0.000(3)
C1 0.038(5) 0.030(5) 0.031(4) -0.001(4) 0.016(4) -0.006(4)
C2 0.049(6) 0.040(6) 0.036(5) 0.001(5) 0.010(4) -0.010(5)
C3 0.059(7) 0.032(6) 0.024(4) -0.007(4) 0.011(4) -0.007(4)
C4 0.037(4) 0.027(5) 0.034(4) 0.006(4) -0.009(4) 0.010(4)
C5 0.030(4) 0.034(5) 0.039(5) 0.005(4) -0.015(4) -0.003(4)
P1 0.0372(17) 0.0275(18) 0.0380(17) 0.0000(15) -0.0104(14) -0.0010(15)

loop_
_atom_type_symbol
_atom_type_description
_atom_type_scat_dispersion_real
_atom_type_scat_dispersion_imag
_atom_type_scat_source
C C 0.0033 0.0016 'International Tables Vol C Tables 4.2.6.8 and 6.1.1.4'
F F 0.0171 0.0103 'International Tables Vol C Tables 4.2.6.8 and 6.1.1.4'
N N 0.0061 0.0033 'International Tables Vol C Tables 4.2.6.8 and 6.1.1.4'
O O 0.0106 0.0060 'International Tables Vol C Tables 4.2.6.8 and 6.1.1.4'
P P 0.1023 0.0942 'International Tables Vol C Tables 4.2.6.8 and 6.1.1.4'
Re Re -1.0185 7.2310 'International Tables Vol C Tables 4.2.6.8 and 6.1.1.4'

loop_
_geom_angle_atom_site_label_1
_geom_angle_atom_site_label_2
_geom_angle_atom_site_label_3
_geom_angle_site_symmetry_1
_geom_angle_site_symmetry_3
_geom_angle
O1 Re1 O1 5 . 180.0(6)
O1 Re1 N1 5 5 89.9(4)
O1 Re1 N1 . 5 90.1(4)
O1 Re1 N1 5 . 90.1(4)
O1 Re1 N1 . . 89.9(4)
N1 Re1 N1 5 . 180.0(5)
O1 Re1 N2 5 . 90.1(3)
O1 Re1 N2 . . 89.9(3)
N1 Re1 N2 5 . 82.1(3)
N1 Re1 N2 . . 97.9(3)
O1 Re1 N2 5 5 89.9(3)
O1 Re1 N2 . 5 90.1(3)
N1 Re1 N2 5 5 97.9(3)
N1 Re1 N2 . 5 82.1(3)
N2 Re1 N2 . 5 180.0(6)
C5 N1 C1 . . 113.0(7)
C5 N1 Re1 . . 107.8(6)
C1 N1 Re1 . . 113.0(6)
C4 N2 C3 . . 114.8(8)
C4 N2 Re1 . . 107.8(6)
C3 N2 Re1 . . 111.0(7)
N1 C1 C2 . . 109.9(8)
C1 C2 C3 . . 116.2(9)
N2 C3 C2 . . 110.9(9)
N2 C4 C5 . 5 107.8(8)
N1 C5 C4 . 5 107.7(7)
F3 P1 F3 7 . 180(4)
F3 P1 F4 7 . 89(3)
F3 P1 F4 . . 91(3)
F3 P1 F4 7 7 91(3)
F3 P1 F4 . 7 89(3)
F4 P1 F4 . 7 180(4)
F3 P1 F6 7 7 106(4)
F3 P1 F6 . 7 74(4)
F4 P1 F6 . 7 154(3)
F4 P1 F6 7 7 26(3)
F3 P1 F6 7 . 74(4)
F3 P1 F6 . . 106(4)
F4 P1 F6 . . 26(3)
F4 P1 F6 7 . 154(3)
F6 P1 F6 7 . 180.000(11)
F3 P1 F9 7 7 127(5)
F3 P1 F9 . 7 53(5)
F4 P1 F9 . 7 122(6)
F4 P1 F9 7 7 58(6)
F6 P1 F9 7 7 32(5)
F6 P1 F9 . 7 148(5)
F3 P1 F9 7 . 53(5)
F3 P1 F9 . . 127(5)
F4 P1 F9 . . 58(6)
F4 P1 F9 7 . 122(6)
F6 P1 F9 7 . 148(5)
F6 P1 F9 . . 32(5)
F9 P1 F9 7 . 180.000(12)
F3 P1 F10 7 7 92(3)
F3 P1 F10 . 7 88(3)
F4 P1 F10 . 7 92(2)
F4 P1 F10 7 7 88(2)
F6 P1 F10 7 7 67(4)
F6 P1 F10 . 7 113(4)
F9 P1 F10 7 7 50(5)
F9 P1 F10 . 7 130(5)
F3 P1 F10 7 . 88(3)
F3 P1 F10 . . 92(3)
F4 P1 F10 . . 88(2)
F4 P1 F10 7 . 92(2)
F6 P1 F10 7 . 113(4)
F6 P1 F10 . . 67(4)
F9 P1 F10 7 . 130(5)
F9 P1 F10 . . 50(5)
F10 P1 F10 7 . 180(2)
F3 P1 F1 7 7 123(5)
F3 P1 F1 . 7 57(5)
F4 P1 F1 . 7 96(4)
F4 P1 F1 7 7 84(4)
F6 P1 F1 7 7 58(5)
F6 P1 F1 . 7 122(5)
F9 P1 F1 7 7 28(5)
F9 P1 F1 . 7 152(5)
F10 P1 F1 7 7 32(5)
F10 P1 F1 . 7 148(5)
F3 P1 F1 7 . 57(5)
F3 P1 F1 . . 123(5)
F4 P1 F1 . . 84(4)
F4 P1 F1 7 . 96(4)
F6 P1 F1 7 . 122(5)
F6 P1 F1 . . 58(5)
F9 P1 F1 7 . 152(5)
F9 P1 F1 . . 28(5)
F10 P1 F1 7 . 148(5)
F10 P1 F1 . . 32(5)
F1 P1 F1 7 . 180.0(15)
F9 F1 F8 . 7 70(10)
F9 F1 F10 . . 110(10)
F8 F1 F10 7 . 151(10)
F9 F1 F2 . . 96(10)
F8 F1 F2 7 . 33(9)
F10 F1 F2 . . 124(10)
F9 F1 F3 . 7 68(10)
F8 F1 F3 7 7 18(8)
F10 F1 F3 . 7 133(8)
F2 F1 F3 . 7 28(5)
F9 F1 F6 . . 23(10)
F8 F1 F6 7 . 85(10)
F10 F1 F6 . . 89(8)
F2 F1 F6 . . 104(9)
F3 F1 F6 7 . 77(6)
F9 F1 P1 . . 75(10)
F8 F1 P1 7 . 78(10)
F10 F1 P1 . . 73(6)
F2 F1 P1 . . 66(5)
F3 F1 P1 7 . 61(4)
F6 F1 P1 . . 61(4)
F9 F1 F5 . 7 109(10)
F8 F1 F5 7 7 136(10)
F10 F1 F5 . 7 15(4)
F2 F1 F5 . 7 110(7)
F3 F1 F5 7 7 119(5)
F6 F1 F5 . 7 87(6)
P1 F1 F5 . 7 60(4)
F3 F2 F8 7 7 60(10)
F3 F2 F1 7 . 85(10)
F8 F2 F1 7 . 30(10)
F3 F2 F7 7 7 128(10)
F8 F2 F7 7 7 127(10)
F1 F2 F7 . 7 99(8)
F3 F2 F11 7 7 32(8)
F8 F2 F11 7 7 89(10)
F1 F2 F11 . 7 107(9)
F7 F2 F11 7 7 101(6)
F3 F2 P1 7 . 71(8)
F8 F2 P1 7 . 74(9)
F1 F2 P1 . . 63(5)
F7 F2 P1 7 . 65(5)
F11 F2 P1 7 . 64(5)
F3 F2 F9 7 . 57(10)
F8 F2 F9 7 . 17(8)
F1 F2 F9 . . 27(5)
F7 F2 F9 7 . 114(7)
F11 F2 F9 7 . 81(8)
P1 F2 F9 . . 57(5)
F2 F3 F8 7 . 68(9)
F2 F3 F11 7 . 125(10)
F8 F3 F11 . . 154(10)
F2 F3 F9 7 7 97(10)
F8 F3 F9 . 7 35(9)
F11 F3 F9 . 7 120(9)
F2 F3 F1 7 7 67(10)
F8 F3 F1 . 7 18(8)
F11 F3 F1 . 7 139(7)
F9 F3 F1 7 7 30(5)
F2 F3 P1 7 . 83(8)
F8 F3 P1 . . 80(7)
F11 F3 P1 . . 79(6)
F9 F3 P1 7 . 64(5)
F1 F3 P1 7 . 63(4)
F2 F3 F5 7 7 117(10)
F8 F3 F5 . 7 136(8)
F11 F3 F5 . 7 20(5)
F9 F3 F5 7 7 106(7)
F1 F3 F5 7 7 119(5)
P1 F3 F5 . 7 59(2)
F7 F4 F6 . . 144(10)
F7 F4 F9 . . 141(9)
F6 F4 F9 . . 18(7)
F7 F4 P1 . . 89(7)
F6 F4 P1 . . 77(6)
F9 F4 P1 . . 61(5)
F10 F5 F11 7 7 145(8)
F10 F5 P1 7 . 75(4)
F11 F5 P1 7 . 78(6)
F10 F5 F1 7 7 16(5)
F11 F5 F1 7 7 136(7)
P1 F5 F1 . 7 60(4)
F10 F5 F3 7 7 127(5)
F11 F5 F3 7 7 22(6)
P1 F5 F3 . 7 57(2)
F1 F5 F3 7 7 115(4)
F4 F6 F9 . . 148(10)
F4 F6 F7 . . 15(5)
F9 F6 F7 . . 146(10)
F4 F6 F1 . . 138(8)
F9 F6 F1 . . 19(10)
F7 F6 F1 . . 130(6)
F4 F6 P1 . . 77(6)
F9 F6 P1 . . 74(8)
F7 F6 P1 . . 72(4)
F1 F6 P1 . . 62(4)
F4 F6 F8 . 7 129(9)
F9 F6 F8 . 7 20(9)
F7 F6 F8 . 7 131(6)
F1 F6 F8 . 7 28(5)
P1 F6 F8 . 7 61(4)
F4 F6 F10 . . 120(8)
F9 F6 F10 . . 49(10)
F7 F6 F10 . . 108(5)
F1 F6 F10 . . 30(5)
P1 F6 F10 . . 57(3)
F8 F6 F10 7 . 57(5)
F4 F7 F6 . . 21(7)
F4 F7 F2 . 7 137(9)
F6 F7 F2 . 7 123(6)
F4 F7 P1 . . 73(7)
F6 F7 P1 . . 65(4)
F2 F7 P1 7 . 64(5)
F3 F8 F1 . 7 145(10)
F3 F8 F2 . 7 52(10)
F1 F8 F2 7 7 117(10)
F3 F8 F9 . 7 114(10)
F1 F8 F9 7 7 54(10)
F2 F8 F9 7 7 147(10)
F3 F8 F10 . 7 129(9)
F1 F8 F10 7 7 16(8)
F2 F8 F10 7 7 106(10)
F9 F8 F10 7 7 56(10)
F3 F8 P1 . . 71(7)
F1 F8 P1 7 . 73(9)
F2 F8 P1 7 . 76(9)
F9 F8 P1 7 . 71(9)
F10 F8 P1 7 . 59(3)
F3 F8 F6 . 7 95(9)
F1 F8 F6 7 7 67(10)
F2 F8 F6 7 7 131(10)
F9 F8 F6 7 7 20(9)
F10 F8 F6 7 7 65(5)
P1 F8 F6 . 7 57(4)
F3 F8 F11 . . 14(6)
F1 F8 F11 7 . 133(10)
F2 F8 F11 7 . 61(10)
F9 F8 F11 7 . 101(10)
F10 F8 F11 7 . 119(5)
P1 F8 F11 . . 60(4)
F6 F8 F11 7 . 81(6)
F1 F9 F6 . . 138(10)
F1 F9 F8 . 7 57(10)
F6 F9 F8 . 7 140(10)
F1 F9 F10 . . 38(10)
F6 F9 F10 . . 101(10)
F8 F9 F10 7 . 91(10)
F1 F9 F3 . 7 82(10)
F6 F9 F3 . 7 110(10)
F8 F9 F3 7 7 31(9)
F10 F9 F3 . 7 106(10)
F1 F9 F4 . . 132(10)
F6 F9 F4 . . 14(6)
F8 F9 F4 7 . 127(10)
F10 F9 F4 . . 99(8)
F3 F9 F4 7 . 97(7)
F1 F9 P1 . . 77(10)
F6 F9 P1 . . 74(8)
F8 F9 P1 7 . 77(9)
F10 F9 P1 . . 65(5)
F3 F9 P1 7 . 63(5)
F4 F9 P1 . . 61(4)
F1 F9 F2 . . 57(10)
F6 F9 F2 . . 127(10)
F8 F9 F2 7 . 16(7)
F10 F9 F2 . . 84(9)
F3 F9 F2 7 . 26(4)
F4 F9 F2 . . 113(7)
P1 F9 F2 . . 61(5)
F5 F10 F1 7 . 149(9)
F5 F10 F9 7 . 137(8)
F1 F10 F9 . . 32(8)
F5 F10 F11 7 . 18(4)
F1 F10 F11 . . 138(7)
F9 F10 F11 . . 119(7)
F5 F10 P1 7 . 77(4)
F1 F10 P1 . . 74(7)
F9 F10 P1 . . 65(5)
F11 F10 P1 . . 63(3)
F5 F10 F8 7 7 135(7)
F1 F10 F8 . 7 14(7)
F9 F10 F8 . 7 33(6)
F11 F10 F8 . 7 125(5)
P1 F10 F8 . 7 61(4)
F5 F10 F6 7 . 111(6)
F1 F10 F6 . . 61(7)
F9 F10 F6 . . 30(6)
F11 F10 F6 . . 93(4)
P1 F10 F6 . . 56(3)
F8 F10 F6 7 . 59(4)
F5 F11 F3 7 . 138(10)
F5 F11 F2 7 7 127(8)
F3 F11 F2 . 7 24(5)
F5 F11 F10 7 . 16(4)
F3 F11 F10 . . 125(7)
F2 F11 F10 7 . 111(6)
F5 F11 P1 7 . 71(6)
F3 F11 P1 . . 67(5)
F2 F11 P1 7 . 63(4)
F10 F11 P1 . . 58(3)
F5 F11 F8 7 . 128(8)
F3 F11 F8 . . 12(5)
F2 F11 F8 7 . 30(4)
F10 F11 F8 . . 117(5)
P1 F11 F8 . . 58(4)

loop_
_geom_bond_atom_site_label_1
_geom_bond_atom_site_label_2
_geom_bond_site_symmetry_2
_geom_bond_distance
Re1 O1 5 1.746(7)
Re1 O1 . 1.746(7)
Re1 N1 5 2.123(8)
Re1 N1 . 2.123(8)
Re1 N2 . 2.136(8)
Re1 N2 5 2.136(8)
N1 C5 . 1.501(11)
N1 C1 . 1.515(12)
N2 C4 . 1.492(13)
N2 C3 . 1.528(17)
C1 C2 . 1.540(15)
C2 C3 . 1.552(18)
C4 C5 5 1.522(16)
C5 C4 5 1.522(16)
P1 F3 7 1.59(4)
P1 F3 . 1.59(4)
P1 F4 . 1.60(2)
P1 F4 7 1.60(3)
P1 F6 7 1.60(6)
P1 F6 . 1.60(6)
P1 F9 7 1.60(10)
P1 F9 . 1.60(10)
P1 F10 7 1.61(4)
P1 F10 . 1.61(4)
P1 F1 7 1.62(8)
P1 F1 . 1.62(8)
F1 F9 . 0.77(14)
F1 F8 7 0.80(13)
F1 F10 . 0.89(13)
F1 F2 . 1.41(17)
F1 F3 7 1.52(13)
F1 F6 . 1.55(14)
F1 F5 7 1.63(14)
F2 F3 7 0.73(10)
F2 F8 7 0.85(13)
F2 F7 7 1.43(13)
F2 F11 7 1.50(14)
F2 F9 . 1.68(18)
F3 F2 7 0.73(10)
F3 F8 . 0.80(12)
F3 F11 . 0.96(8)
F3 F9 7 1.42(14)
F3 F1 7 1.52(13)
F3 F5 7 1.73(8)
F4 F7 . 0.52(6)
F4 F6 . 0.73(9)
F4 F9 . 1.56(16)
F5 F10 7 0.79(5)
F5 F11 7 0.89(7)
F5 F1 7 1.63(14)
F5 F3 7 1.73(8)
F6 F9 . 0.89(14)
F6 F7 . 1.19(12)
F6 F8 7 1.68(13)
F6 F10 . 1.77(10)
F7 F2 7 1.43(13)
F8 F1 7 0.80(13)
F8 F2 7 0.85(13)
F8 F9 7 0.90(16)
F8 F10 7 1.64(14)
F8 F6 7 1.68(13)
F8 F11 . 1.71(15)
F9 F8 7 0.90(16)
F9 F10 . 1.37(14)
F9 F3 7 1.42(14)
F10 F5 7 0.79(5)
F10 F11 . 1.61(8)
F10 F8 7 1.64(14)
F11 F5 7 0.89(7)
F11 F2 7 1.50(14)
